data_7048256
loop_
_publ_author_name
'Hoshino, Norihisa'
'Fujita, Sena'
'Akutagawa, Tomoyuki'

_publ_section_title
;
 The trinuclear platinum(ii) complex in V\`ezes' red salt as a building
 block of coordination polymers.
;
_journal_issue 1
_journal_name_full 'Dalton transactions (Cambridge, England : 2003)'
_journal_page_first 176
_journal_page_last 181
_journal_paper_doi 10.1039/c8dt04121k
_journal_volume 48
_journal_year 2018
_chemical_formula_moiety '(C12 H24 K N6 O19 Pt3), C14 H32 K O8, 2(H2 O)'
_chemical_formula_sum 'C26 H60 K2 N6 O29 Pt3'
_chemical_formula_weight 1584.27
_space_group_crystal_system triclinic
_space_group_IT_number 2
_space_group_name_Hall '-P 1'
_space_group_name_H-M_alt 'P -1'
_symmetry_space_group_name_Hall '-P 1'
_symmetry_space_group_name_H-M 'P -1'
_atom_sites_solution_hydrogens geom
_audit_creation_method SHELXL-2018/1
_audit_update_record
;
2018-10-15 deposited with the CCDC.
2018-11-27 downloaded from the CCDC.
;
_cell_angle_alpha 95.484(7)
_cell_angle_beta 100.669(7)
_cell_angle_gamma 90.825(6)
_cell_formula_units_Z 2
_cell_length_a 8.2798(2)
_cell_length_b 17.4801(5)
_cell_length_c 18.1002(5)
_cell_measurement_reflns_used 19652
_cell_measurement_temperature 100(2)
_cell_measurement_theta_max 68.25
_cell_measurement_theta_min 3.38
_cell_volume 2561.22(14)
_computing_cell_refinement 'RAPID AUTO (Rigaku, 2015)'
_computing_data_collection 'RAPID AUTO (Rigaku, 2015)'
_computing_data_reduction 'RAPID AUTO (Rigaku, 2015)'
_computing_molecular_graphics 'ORTEP-3 (Farrugia, 2012)'
_computing_publication_material 'SHELXL-2018/1 (Sheldrick, 2018)'
_computing_structure_refinement 'SHELXL-2018/1 (Sheldrick, 2018)'
_computing_structure_solution 'SIR2004 (Spagna, 2004)'
_diffrn_ambient_temperature 100(2)
_diffrn_detector_area_resol_mean 10.000
_diffrn_measured_fraction_theta_full 0.982
_diffrn_measured_fraction_theta_max 0.980
_diffrn_measurement_device_type 'Rigaku R-AXIS RAPID'
_diffrn_measurement_method \w
_diffrn_radiation_type CuK\a
_diffrn_radiation_wavelength 1.54187
_diffrn_reflns_av_R_equivalents 0.1130
_diffrn_reflns_av_unetI/netI 0.1257
_diffrn_reflns_Laue_measured_fraction_full 0.982
_diffrn_reflns_Laue_measured_fraction_max 0.980
_diffrn_reflns_limit_h_max 9
_diffrn_reflns_limit_h_min -9
_diffrn_reflns_limit_k_max 20
_diffrn_reflns_limit_k_min -21
_diffrn_reflns_limit_l_max 21
_diffrn_reflns_limit_l_min -21
_diffrn_reflns_number 28428
_diffrn_reflns_point_group_measured_fraction_full 0.982
_diffrn_reflns_point_group_measured_fraction_max 0.980
_diffrn_reflns_theta_full 67.687
_diffrn_reflns_theta_max 68.226
_diffrn_reflns_theta_min 3.380
_diffrn_source 'rotating-anode X-ray tube'
_exptl_absorpt_coefficient_mu 17.275
_exptl_absorpt_correction_T_max 1.0000
_exptl_absorpt_correction_T_min 0.3373
_exptl_absorpt_correction_type empirical
_exptl_absorpt_process_details 'abscor (Rigaku, 2010)'
_exptl_crystal_colour yellow
_exptl_crystal_density_diffrn 2.054
_exptl_crystal_description rod
_exptl_crystal_F_000 1524
_exptl_crystal_size_max 0.170
_exptl_crystal_size_mid 0.090
_exptl_crystal_size_min 0.090
_refine_diff_density_max 3.136
_refine_diff_density_min -2.054
_refine_diff_density_rms 0.267
_refine_ls_extinction_method none
_refine_ls_goodness_of_fit_ref 1.050
_refine_ls_hydrogen_treatment constr
_refine_ls_matrix_type full
_refine_ls_number_parameters 578
_refine_ls_number_reflns 9169
_refine_ls_number_restraints 160
_refine_ls_restrained_S_all 1.047
_refine_ls_R_factor_all 0.1158
_refine_ls_R_factor_gt 0.0859
_refine_ls_shift/su_max 0.000
_refine_ls_shift/su_mean 0.000
_refine_ls_structure_factor_coef Fsqd
_refine_ls_weighting_details 'w=1/[\s^2^(Fo^2^)+(0.0980P)^2^+36.2855P] where P=(Fo^2^+2Fc^2^)/3'
_refine_ls_weighting_scheme calc
_refine_ls_wR_factor_gt 0.2145
_refine_ls_wR_factor_ref 0.2337
_reflns_Friedel_coverage 0.000
_reflns_number_gt 6432
_reflns_number_total 9169
_reflns_threshold_expression 'I > 2\s(I)'
_cod_data_source_file c8dt04121k2.cif
_cod_data_source_block 2
_cod_depositor_comments 'Adding full bibliography for 7048256--7048259.cif.'
_cod_database_code 7048256
_shelx_shelxl_version_number 2018/1
_shelx_space_group_comment
;
The symmetry employed for this shelxl refinement is uniquely defined
by the following loop, which should always be used as a source of
symmetry information in preference to the above space-group names.
They are only intended as comments.
;
_shelx_estimated_absorpt_t_min 0.157
_shelx_estimated_absorpt_t_max 0.305

loop_
_space_group_symop_operation_xyz
'x, y, z'
'-x, -y, -z'

loop_
_atom_site_label
_atom_site_type_symbol
_atom_site_fract_x
_atom_site_fract_y
_atom_site_fract_z
_atom_site_U_iso_or_equiv
_atom_site_adp_type
_atom_site_occupancy
_atom_site_site_symmetry_order
_atom_site_calc_flag
_atom_site_refinement_flags_posn
_atom_site_refinement_flags_adp
Pt1 Pt 0.62152(9) 0.14913(4) 0.18752(4) 0.0477(2) Uani 1 1 d . .
Pt2 Pt 0.71442(9) 0.27360(4) 0.07719(4) 0.0485(2) Uani 1 1 d . .
Pt3 Pt 0.63485(10) 0.33080(4) 0.24261(4) 0.0559(3) Uani 1 1 d . .
K1 K 0.2587(5) 0.26334(19) 0.07268(19) 0.0481(8) Uani 1 1 d . .
K2 K 0.1096(7) 0.8036(3) 0.3827(2) 0.0878(16) Uani 1 1 d D .
O1 O 0.5713(13) 0.2536(6) 0.1544(7) 0.058(3) Uani 1 1 d . .
O2 O 0.6737(15) 0.1129(6) 0.0860(6) 0.055(3) Uani 1 1 d . .
O3 O 0.7226(17) 0.1363(8) -0.0220(7) 0.068(4) Uani 1 1 d . .
O4 O 0.7204(16) 0.3861(6) 0.1097(7) 0.057(3) Uani 1 1 d . .
O5 O 0.697(2) 0.4767(7) 0.1977(8) 0.080(4) Uani 1 1 d . .
O6 O 0.5652(16) 0.2536(8) 0.3069(7) 0.068(4) Uani 1 1 d . .
O7 O 0.5058(19) 0.1383(9) 0.3243(7) 0.079(4) Uani 1 1 d . .
O8 O 0.5583(18) -0.0053(8) 0.2121(9) 0.079(4) Uani 1 1 d . .
O9 O 0.8128(18) 0.0259(8) 0.2402(10) 0.095(5) Uani 1 1 d . .
O10 O 0.8103(18) 0.3592(8) -0.0312(9) 0.077(4) Uani 1 1 d . .
O11 O 0.9612(16) 0.2618(8) -0.0099(7) 0.069(4) Uani 1 1 d . .
O12 O 0.581(3) 0.4137(13) 0.3731(10) 0.130(8) Uani 1 1 d . .
O13 O 0.826(2) 0.4357(9) 0.3528(9) 0.095(5) Uani 1 1 d . .
O14 O 0.1665(18) 0.1108(9) 0.0774(8) 0.079(4) Uani 1 1 d . .
O15 O 0.3192(15) 0.1564(6) -0.0423(7) 0.056(3) Uani 1 1 d . .
O16 O 0.3133(14) 0.3119(6) -0.0653(6) 0.051(3) Uani 1 1 d . .
O17 O 0.2887(17) 0.4211(6) 0.0592(7) 0.062(3) Uani 1 1 d . .
O18 O 0.1531(18) 0.3700(8) 0.1795(7) 0.073(4) Uani 1 1 d . .
O19 O 0.1833(17) 0.2143(9) 0.2077(8) 0.076(4) Uani 1 1 d . .
O20 O 0.028(3) 0.6523(12) 0.3136(13) 0.182(11) Uani 1 1 d D U
O21 O 0.0871(16) 0.7695(8) 0.2284(7) 0.069(3) Uani 1 1 d . .
O22 O 0.2499(19) 0.9048(9) 0.3044(8) 0.083(4) Uani 1 1 d . .
O23 O 0.207(3) 0.9561(11) 0.4494(8) 0.118(7) Uani 1 1 d D .
O24 O 0.142(2) 0.8452(13) 0.5393(9) 0.111(5) Uani 1 1 d D .
O25 O -0.009(4) 0.7051(18) 0.4722(12) 0.194(12) Uani 1 1 d D U
O26 O 0.403(3) 0.7332(13) 0.4298(11) 0.133(7) Uani 1 1 d D .
O27 O -0.182(3) 0.8832(13) 0.3298(12) 0.152(9) Uani 1 1 d D .
N1 N 0.7033(18) 0.1684(11) 0.0438(8) 0.068(5) Uani 1 1 d . .
N2 N 0.697(2) 0.4085(9) 0.1791(9) 0.069(5) Uani 1 1 d . .
N3 N 0.562(2) 0.1817(9) 0.2827(10) 0.069(5) Uani 1 1 d . .
N4 N 0.672(2) 0.0453(9) 0.2169(8) 0.063(4) Uani 1 1 d . .
N5 N 0.8468(19) 0.3006(9) 0.0016(8) 0.058(4) Uani 1 1 d . .
N6 N 0.689(3) 0.4055(10) 0.3345(11) 0.077(5) Uani 1 1 d . .
C1 C 0.233(3) 0.0580(12) 0.0295(13) 0.080(7) Uani 1 1 d . .
H1 H 0.176415 0.007172 0.025767 0.096 Uiso 1 1 calc R U
H2 H 0.351348 0.052299 0.049713 0.096 Uiso 1 1 calc R U
C2 C 0.211(3) 0.0881(11) -0.0506(12) 0.080(7) Uani 1 1 d . .
H3 H 0.241265 0.048354 -0.087810 0.096 Uiso 1 1 calc R U
H4 H 0.094923 0.101390 -0.067921 0.096 Uiso 1 1 calc R U
C3 C 0.314(3) 0.1813(11) -0.1148(10) 0.071(6) Uani 1 1 d . .
H5 H 0.198858 0.184717 -0.140784 0.085 Uiso 1 1 calc R U
H6 H 0.369673 0.144046 -0.145731 0.085 Uiso 1 1 calc R U
C4 C 0.401(2) 0.2594(9) -0.1056(9) 0.049(4) Uani 1 1 d . .
H7 H 0.515167 0.256490 -0.077711 0.059 Uiso 1 1 calc R U
H8 H 0.405241 0.276562 -0.155826 0.059 Uiso 1 1 calc R U
C5 C 0.382(2) 0.3874(10) -0.0580(9) 0.056(4) Uani 1 1 d . .
H9 H 0.386380 0.404159 -0.108408 0.067 Uiso 1 1 calc R U
H10 H 0.495447 0.389567 -0.028073 0.067 Uiso 1 1 calc R U
C6 C 0.272(2) 0.4388(9) -0.0181(10) 0.060(5) Uani 1 1 d . .
H11 H 0.303433 0.493503 -0.019208 0.073 Uiso 1 1 calc R U
H12 H 0.156027 0.430321 -0.044156 0.073 Uiso 1 1 calc R U
C7 C 0.186(3) 0.4647(10) 0.0970(11) 0.074(6) Uani 1 1 d . .
H13 H 0.070550 0.454073 0.071584 0.089 Uiso 1 1 calc R U
H14 H 0.212249 0.520006 0.095940 0.089 Uiso 1 1 calc R U
C8 C 0.208(3) 0.4461(13) 0.1764(12) 0.083(7) Uani 1 1 d . .
H15 H 0.325433 0.452568 0.200359 0.100 Uiso 1 1 calc R U
H16 H 0.144841 0.482137 0.204817 0.100 Uiso 1 1 calc R U
C9 C 0.181(3) 0.3478(15) 0.2528(12) 0.090(7) Uani 1 1 d . U
H17 H 0.134767 0.385857 0.286501 0.108 Uiso 1 1 calc R U
H18 H 0.300992 0.346297 0.271882 0.108 Uiso 1 1 calc R U
C10 C 0.107(3) 0.2741(16) 0.2535(13) 0.090(7) Uani 1 1 d . U
H19 H -0.011903 0.275289 0.232858 0.108 Uiso 1 1 calc R U
H20 H 0.120905 0.260848 0.306214 0.108 Uiso 1 1 calc R U
C11 C 0.095(2) 0.1398(15) 0.1951(13) 0.088(8) Uani 1 1 d . .
H21 H -0.020062 0.145972 0.169363 0.105 Uiso 1 1 calc R U
H22 H 0.091773 0.119938 0.244313 0.105 Uiso 1 1 calc R U
C12 C 0.178(2) 0.0829(12) 0.1472(12) 0.070(6) Uani 1 1 d . .
H23 H 0.294734 0.078362 0.171018 0.084 Uiso 1 1 calc R U
H24 H 0.122681 0.031518 0.141664 0.084 Uiso 1 1 calc R U
C13 C -0.055(3) 0.6496(15) 0.2397(16) 0.113(8) Uani 1 1 d . .
H25 H -0.157704 0.678242 0.236226 0.135 Uiso 1 1 calc R U
H26 H -0.081219 0.595843 0.217593 0.135 Uiso 1 1 calc R U
C14 C 0.071(3) 0.6890(14) 0.1995(16) 0.103(6) Uani 1 1 d . .
H27 H 0.178748 0.664514 0.210083 0.123 Uiso 1 1 calc R U
H28 H 0.030947 0.683700 0.144159 0.123 Uiso 1 1 calc R U
C15 C 0.204(3) 0.8073(14) 0.2012(12) 0.083(6) Uani 1 1 d . .
H29 H 0.183193 0.798170 0.145370 0.099 Uiso 1 1 calc R U
H30 H 0.313482 0.787493 0.220792 0.099 Uiso 1 1 calc R U
C16 C 0.202(3) 0.8904(13) 0.2243(11) 0.079(5) Uani 1 1 d . .
H31 H 0.278908 0.918312 0.199608 0.095 Uiso 1 1 calc R U
H32 H 0.090396 0.909371 0.208127 0.095 Uiso 1 1 calc R U
C17 C 0.245(3) 0.9806(13) 0.3313(14) 0.091(6) Uani 1 1 d . .
H33 H 0.309031 1.012039 0.303600 0.110 Uiso 1 1 calc R U
H34 H 0.129433 0.996833 0.320837 0.110 Uiso 1 1 calc R U
C18 C 0.305(5) 0.9950(18) 0.4064(17) 0.134(10) Uani 1 1 d . .
H35 H 0.305707 1.051078 0.421086 0.161 Uiso 1 1 calc R U
H36 H 0.419157 0.977820 0.417631 0.161 Uiso 1 1 calc R U
C19 C 0.257(5) 0.965(2) 0.5295(11) 0.164(13) Uani 1 1 d D .
H37 H 0.262749 1.020067 0.548976 0.197 Uiso 1 1 calc R U
H38 H 0.367240 0.943435 0.544273 0.197 Uiso 1 1 calc R U
C20 C 0.128(5) 0.921(2) 0.561(2) 0.167(13) Uani 1 1 d D .
H39 H 0.147770 0.930818 0.616453 0.200 Uiso 1 1 calc R U
H40 H 0.016948 0.938298 0.540144 0.200 Uiso 1 1 calc R U
C21 C 0.049(4) 0.8053(19) 0.5806(18) 0.163(11) Uani 1 1 d D .
H41 H -0.066523 0.820787 0.571247 0.195 Uiso 1 1 calc R U
H42 H 0.094747 0.814578 0.635364 0.195 Uiso 1 1 calc R U
C22 C 0.063(4) 0.7198(18) 0.5516(11) 0.146(10) Uani 1 1 d D U
H43 H 0.180529 0.706353 0.559226 0.176 Uiso 1 1 calc R U
H44 H 0.006757 0.686788 0.581089 0.176 Uiso 1 1 calc R U
C23 C 0.048(5) 0.633(2) 0.443(2) 0.210(17) Uani 1 1 d D U
H45 H 0.031977 0.591940 0.475691 0.252 Uiso 1 1 calc R U
H46 H 0.166810 0.637247 0.441471 0.252 Uiso 1 1 calc R U
C24 C -0.052(7) 0.612(3) 0.362(2) 0.32(3) Uani 1 1 d D U
H47 H -0.052830 0.555601 0.348020 0.379 Uiso 1 1 calc R U
H48 H -0.167145 0.627877 0.359200 0.379 Uiso 1 1 calc R U
C25 C 0.518(4) 0.7678(17) 0.4952(16) 0.136(12) Uani 1 1 d D .
H49 H 0.577259 0.811266 0.481014 0.204 Uiso 1 1 calc R U
H50 H 0.596028 0.729554 0.514206 0.204 Uiso 1 1 calc R U
H51 H 0.456918 0.786045 0.534744 0.204 Uiso 1 1 calc R U
C26 C -0.327(4) 0.840(3) 0.3309(19) 0.30(4) Uani 1 1 d D U
H52 H -0.423184 0.870045 0.312311 0.452 Uiso 1 1 calc R U
H53 H -0.329761 0.791984 0.298343 0.452 Uiso 1 1 calc R U
H54 H -0.329623 0.829063 0.382690 0.452 Uiso 1 1 calc R U

loop_
_atom_site_aniso_label
_atom_site_aniso_U_11
_atom_site_aniso_U_22
_atom_site_aniso_U_33
_atom_site_aniso_U_23
_atom_site_aniso_U_13
_atom_site_aniso_U_12
Pt1 0.0493(5) 0.0447(4) 0.0473(4) 0.0144(3) -0.0008(3) 0.0015(3)
Pt2 0.0498(5) 0.0431(4) 0.0507(4) 0.0137(3) -0.0005(3) 0.0028(3)
Pt3 0.0597(5) 0.0498(4) 0.0540(5) 0.0045(3) -0.0005(4) 0.0084(4)
K1 0.053(2) 0.0462(19) 0.0451(18) 0.0153(14) 0.0028(16) 0.0077(16)
K2 0.093(4) 0.121(4) 0.051(2) 0.026(3) 0.009(2) -0.018(3)
O1 0.032(6) 0.051(7) 0.079(8) 0.007(6) -0.020(6) 0.007(5)
O2 0.063(8) 0.047(6) 0.054(7) 0.027(5) -0.004(6) 0.018(6)
O3 0.072(9) 0.076(9) 0.053(7) 0.009(6) 0.003(7) 0.017(7)
O4 0.071(9) 0.049(7) 0.053(7) 0.019(5) 0.009(6) 0.009(6)
O5 0.125(13) 0.035(7) 0.070(9) -0.005(6) 0.003(8) -0.002(7)
O6 0.063(9) 0.074(9) 0.065(8) 0.014(7) 0.003(7) 0.014(7)
O7 0.092(11) 0.093(11) 0.056(8) 0.035(7) 0.010(7) 0.012(9)
O8 0.069(10) 0.050(8) 0.118(12) 0.019(7) 0.009(8) 0.007(7)
O9 0.064(10) 0.072(9) 0.147(15) 0.069(9) -0.018(9) -0.004(7)
O10 0.075(10) 0.062(8) 0.103(11) 0.038(8) 0.026(8) 0.016(7)
O11 0.053(9) 0.084(9) 0.073(9) 0.024(7) 0.005(7) 0.019(7)
O12 0.137(18) 0.165(19) 0.085(12) -0.045(12) 0.037(12) 0.043(14)
O13 0.117(14) 0.073(10) 0.080(10) 0.002(8) -0.017(9) -0.025(10)
O14 0.073(10) 0.081(10) 0.083(10) 0.052(8) -0.008(8) -0.003(8)
O15 0.057(8) 0.038(6) 0.069(8) 0.010(5) -0.003(6) 0.006(5)
O16 0.059(8) 0.036(6) 0.058(7) 0.015(5) 0.007(6) 0.005(5)
O17 0.084(10) 0.037(6) 0.063(8) 0.004(5) 0.006(7) 0.013(6)
O18 0.100(11) 0.075(9) 0.041(7) 0.007(6) 0.006(7) 0.018(8)
O19 0.058(9) 0.111(12) 0.068(8) 0.051(8) 0.017(7) 0.024(8)
O20 0.24(2) 0.122(16) 0.159(15) 0.095(14) -0.074(14) -0.044(16)
O21 0.056(8) 0.078(7) 0.072(8) 0.013(6) 0.006(6) 0.007(6)
O22 0.087(11) 0.081(8) 0.070(7) 0.009(6) -0.012(7) -0.010(8)
O23 0.146(17) 0.132(15) 0.056(8) -0.014(8) -0.025(8) 0.066(12)
O24 0.089(13) 0.163(14) 0.075(11) 0.030(11) -0.011(9) 0.024(11)
O25 0.27(3) 0.22(2) 0.101(12) 0.095(13) 0.006(16) -0.06(2)
O26 0.151(19) 0.153(18) 0.094(13) 0.043(13) 0.002(13) 0.047(15)
O27 0.21(2) 0.135(18) 0.136(18) 0.055(14) 0.071(18) 0.075(17)
N1 0.040(9) 0.123(15) 0.038(8) 0.027(9) -0.007(7) 0.009(9)
N2 0.079(12) 0.057(10) 0.060(10) -0.001(8) -0.014(9) 0.016(8)
N3 0.057(11) 0.057(10) 0.080(11) 0.017(8) -0.023(8) 0.006(8)
N4 0.067(12) 0.065(10) 0.053(9) 0.014(7) -0.002(8) 0.016(9)
N5 0.044(9) 0.064(10) 0.065(9) 0.018(8) 0.003(7) 0.007(7)
N6 0.086(15) 0.064(11) 0.076(12) 0.008(9) 0.003(11) 0.013(10)
C1 0.100(19) 0.055(12) 0.083(15) 0.014(11) 0.010(13) -0.004(12)
C2 0.108(19) 0.042(10) 0.086(15) -0.007(10) 0.012(13) -0.014(11)
C3 0.088(16) 0.065(12) 0.050(10) 0.000(9) -0.005(10) 0.001(11)
C4 0.046(10) 0.054(10) 0.045(9) 0.009(7) -0.003(7) 0.014(8)
C5 0.059(12) 0.066(11) 0.044(9) 0.015(8) 0.009(8) 0.001(9)
C6 0.067(13) 0.039(9) 0.073(12) 0.018(8) 0.001(10) 0.008(9)
C7 0.109(18) 0.043(10) 0.065(12) 0.008(9) -0.001(12) 0.023(11)
C8 0.096(18) 0.077(15) 0.072(14) -0.003(11) 0.003(12) 0.033(13)
C9 0.089(18) 0.125(17) 0.061(13) 0.031(13) 0.015(12) 0.048(13)
C10 0.065(16) 0.147(19) 0.076(14) 0.048(15) 0.040(12) 0.037(14)
C11 0.034(12) 0.14(2) 0.104(18) 0.076(17) 0.006(11) 0.009(13)
C12 0.037(11) 0.082(14) 0.095(15) 0.063(12) 0.000(10) -0.008(10)
C13 0.089(16) 0.080(14) 0.144(16) 0.012(13) -0.042(12) -0.016(12)
C14 0.072(15) 0.086(10) 0.127(16) -0.018(11) -0.025(12) 0.003(10)
C15 0.073(13) 0.116(11) 0.059(11) 0.011(9) 0.011(10) -0.010(11)
C16 0.076(14) 0.110(10) 0.058(8) 0.035(8) 0.016(9) -0.013(11)
C17 0.091(17) 0.074(10) 0.100(11) 0.016(9) -0.009(11) 0.004(12)
C18 0.17(3) 0.11(2) 0.102(12) -0.023(11) -0.020(13) 0.020(18)
C19 0.25(3) 0.14(2) 0.071(10) -0.004(15) -0.036(15) 0.00(2)
C20 0.24(3) 0.154(16) 0.12(2) 0.074(18) 0.03(2) 0.10(2)
C21 0.10(2) 0.24(2) 0.14(2) 0.062(16) -0.025(16) -0.03(2)
C22 0.16(2) 0.226(18) 0.077(11) 0.099(14) 0.041(14) -0.02(2)
C23 0.28(5) 0.19(3) 0.161(17) 0.052(19) 0.04(2) -0.12(3)
C24 0.48(6) 0.23(4) 0.20(2) 0.048(19) -0.02(3) -0.25(4)
C25 0.18(4) 0.12(3) 0.11(2) 0.01(2) 0.03(2) 0.02(2)
C26 0.40(5) 0.43(8) 0.09(2) -0.06(4) 0.13(3) -0.18(5)

loop_
_atom_type_symbol
_atom_type_description
_atom_type_scat_dispersion_real
_atom_type_scat_dispersion_imag
_atom_type_scat_source
C C 0.0181 0.0091 'International Tables Vol C Tables 4.2.6.8 and 6.1.1.4'
H H 0.0000 0.0000 'International Tables Vol C Tables 4.2.6.8 and 6.1.1.4'
K K 0.3868 1.0657 'International Tables Vol C Tables 4.2.6.8 and 6.1.1.4'
N N 0.0311 0.0180 'International Tables Vol C Tables 4.2.6.8 and 6.1.1.4'
O O 0.0492 0.0322 'International Tables Vol C Tables 4.2.6.8 and 6.1.1.4'
Pt Pt -4.5932 6.9264 'International Tables Vol C Tables 4.2.6.8 and 6.1.1.4'

loop_
_geom_angle_atom_site_label_1
_geom_angle_atom_site_label_2
_geom_angle_atom_site_label_3
_geom_angle
_geom_angle_site_symmetry_1
_geom_angle_site_symmetry_3
N3 Pt1 N4 92.4(6) . .
N3 Pt1 O1 89.5(6) . .
N4 Pt1 O1 178.2(6) . .
N3 Pt1 O2 177.4(6) . .
N4 Pt1 O2 87.3(5) . .
O1 Pt1 O2 90.8(5) . .
N3 Pt1 Pt3 61.3(5) . .
N4 Pt1 Pt3 146.1(4) . .
O1 Pt1 Pt3 35.4(3) . .
O2 Pt1 Pt3 119.9(3) . .
N1 Pt2 N5 93.5(7) . .
N1 Pt2 O4 178.1(5) . .
N5 Pt2 O4 86.1(6) . .
N1 Pt2 O1 90.1(6) . .
N5 Pt2 O1 175.8(5) . .
O4 Pt2 O1 90.2(5) . .
O1 Pt3 N2 92.2(6) . .
O1 Pt3 N6 176.5(8) . .
N2 Pt3 N6 90.9(7) . .
O1 Pt3 O6 88.1(5) . .
N2 Pt3 O6 178.2(6) . .
N6 Pt3 O6 88.8(7) . .
O1 Pt3 Pt1 35.9(3) . .
N2 Pt3 Pt1 121.5(5) . .
N6 Pt3 Pt1 142.3(5) . .
O6 Pt3 Pt1 59.4(4) . .
O11 K1 O1 175.6(4) 1_455 .
O11 K1 O14 80.7(4) 1_455 .
O1 K1 O14 95.6(4) . .
O11 K1 O15 83.9(4) 1_455 .
O1 K1 O15 92.2(4) . .
O14 K1 O15 62.2(4) . .
O11 K1 O17 89.0(4) 1_455 .
O1 K1 O17 94.7(4) . .
O14 K1 O17 169.3(4) . .
O15 K1 O17 120.1(4) . .
O11 K1 O18 88.5(4) 1_455 .
O1 K1 O18 95.3(4) . .
O14 K1 O18 115.6(5) . .
O15 K1 O18 172.4(4) . .
O17 K1 O18 60.6(4) . .
O11 K1 O16 76.6(4) 1_455 .
O1 K1 O16 103.3(4) . .
O14 K1 O16 119.0(4) . .
O15 K1 O16 59.7(3) . .
O17 K1 O16 60.9(3) . .
O18 K1 O16 119.5(4) . .
O11 K1 O19 100.0(4) 1_455 .
O1 K1 O19 80.1(4) . .
O14 K1 O19 60.1(5) . .
O15 K1 O19 120.5(4) . .
O17 K1 O19 119.3(4) . .
O18 K1 O19 59.9(4) . .
O16 K1 O19 176.6(4) . .
O22 K2 O25 175.0(6) . .
O22 K2 O21 61.3(4) . .
O25 K2 O21 122.8(7) . .
O22 K2 O26 93.4(6) . .
O25 K2 O26 83.2(8) . .
O21 K2 O26 98.1(5) . .
O22 K2 O24 115.8(6) . .
O25 K2 O24 60.1(7) . .
O21 K2 O24 177.1(6) . .
O26 K2 O24 81.9(6) . .
O22 K2 O20 118.3(6) . .
O25 K2 O20 64.9(8) . .
O21 K2 O20 59.2(5) . .
O26 K2 O20 80.0(7) . .
O24 K2 O20 123.5(7) . .
O22 K2 O23 59.5(5) . .
O25 K2 O23 117.1(8) . .
O21 K2 O23 119.1(5) . .
O26 K2 O23 98.2(6) . .
O24 K2 O23 58.1(6) . .
O20 K2 O23 177.1(8) . .
O22 K2 O27 82.9(6) . .
O25 K2 O27 100.4(8) . .
O21 K2 O27 80.5(5) . .
O26 K2 O27 176.3(7) . .
O24 K2 O27 99.4(6) . .
O20 K2 O27 102.0(7) . .
O23 K2 O27 79.7(6) . .
Pt3 O1 Pt1 108.6(5) . .
Pt3 O1 Pt2 108.0(5) . .
Pt1 O1 Pt2 107.7(5) . .
Pt3 O1 K1 115.8(5) . .
Pt1 O1 K1 113.7(5) . .
Pt2 O1 K1 102.4(4) . .
N1 O2 Pt1 115.5(10) . .
N2 O4 Pt2 118.3(10) . .
N3 O6 Pt3 118.5(12) . .
N5 O11 K1 127.9(11) . 1_655
C12 O14 C1 109.1(16) . .
C12 O14 K1 118.5(13) . .
C1 O14 K1 114.9(12) . .
C3 O15 C2 108.1(14) . .
C3 O15 K1 118.1(10) . .
C2 O15 K1 111.3(11) . .
C4 O16 C5 111.7(13) . .
C4 O16 K1 113.7(8) . .
C5 O16 K1 113.5(9) . .
C7 O17 C6 111.1(13) . .
C7 O17 K1 113.2(11) . .
C6 O17 K1 113.3(9) . .
C9 O18 C8 113.0(18) . .
C9 O18 K1 113.8(13) . .
C8 O18 K1 113.3(12) . .
C11 O19 C10 113.7(17) . .
C11 O19 K1 112.5(12) . .
C10 O19 K1 114.1(11) . .
C13 O20 C24 115(3) . .
C13 O20 K2 113.6(15) . .
C24 O20 K2 108(2) . .
C15 O21 C14 111.8(19) . .
C15 O21 K2 112.6(12) . .
C14 O21 K2 117.1(14) . .
C17 O22 C16 114.0(17) . .
C17 O22 K2 114.6(15) . .
C16 O22 K2 113.9(11) . .
C19 O23 C18 117(3) . .
C19 O23 K2 116.0(18) . .
C18 O23 K2 112.1(15) . .
C20 O24 C21 107(3) . .
C20 O24 K2 116.0(17) . .
C21 O24 K2 119.4(18) . .
C22 O25 C23 109(3) . .
C22 O25 K2 113.4(16) . .
C23 O25 K2 100(2) . .
C25 O26 K2 119.4(18) . .
C26 O27 K2 113(2) . .
O3 N1 O2 108.4(16) . .
O3 N1 Pt2 127.7(12) . .
O2 N1 Pt2 123.9(12) . .
O5 N2 O4 117.8(16) . .
O5 N2 Pt3 122.3(14) . .
O4 N2 Pt3 119.4(11) . .
O7 N3 O6 113.7(18) . .
O7 N3 Pt1 125.3(13) . .
O6 N3 Pt1 120.8(13) . .
O9 N4 O8 116.7(15) . .
O9 N4 Pt1 122.8(14) . .
O8 N4 Pt1 120.6(12) . .
O11 N5 O10 122.1(16) . .
O11 N5 Pt2 120.1(12) . .
O10 N5 Pt2 117.8(13) . .
O13 N6 O12 124(2) . .
O13 N6 Pt3 120.2(17) . .
O12 N6 Pt3 116.0(17) . .
O14 C1 C2 108.6(17) . .
O14 C1 H1 110.0 . .
C2 C1 H1 110.0 . .
O14 C1 H2 110.0 . .
C2 C1 H2 110.0 . .
H1 C1 H2 108.3 . .
O15 C2 C1 106.3(16) . .
O15 C2 H3 110.5 . .
C1 C2 H3 110.5 . .
O15 C2 H4 110.5 . .
C1 C2 H4 110.5 . .
H3 C2 H4 108.7 . .
O15 C3 C4 108.6(14) . .
O15 C3 H5 110.0 . .
C4 C3 H5 110.0 . .
O15 C3 H6 110.0 . .
C4 C3 H6 110.0 . .
H5 C3 H6 108.4 . .
O16 C4 C3 108.4(15) . .
O16 C4 H7 110.0 . .
C3 C4 H7 110.0 . .
O16 C4 H8 110.0 . .
C3 C4 H8 110.0 . .
H7 C4 H8 108.4 . .
O16 C5 C6 106.5(14) . .
O16 C5 H9 110.4 . .
C6 C5 H9 110.4 . .
O16 C5 H10 110.4 . .
C6 C5 H10 110.4 . .
H9 C5 H10 108.6 . .
O17 C6 C5 109.1(13) . .
O17 C6 H11 109.9 . .
C5 C6 H11 109.9 . .
O17 C6 H12 109.9 . .
C5 C6 H12 109.9 . .
H11 C6 H12 108.3 . .
O17 C7 C8 109.9(16) . .
O17 C7 H13 109.7 . .
C8 C7 H13 109.7 . .
O17 C7 H14 109.7 . .
C8 C7 H14 109.7 . .
H13 C7 H14 108.2 . .
O18 C8 C7 110.7(17) . .
O18 C8 H15 109.5 . .
C7 C8 H15 109.5 . .
O18 C8 H16 109.5 . .
C7 C8 H16 109.5 . .
H15 C8 H16 108.1 . .
O18 C9 C10 110(2) . .
O18 C9 H17 109.6 . .
C10 C9 H17 109.6 . .
O18 C9 H18 109.6 . .
C10 C9 H18 109.6 . .
H17 C9 H18 108.1 . .
C9 C10 O19 111.0(18) . .
C9 C10 H19 109.4 . .
O19 C10 H19 109.4 . .
C9 C10 H20 109.4 . .
O19 C10 H20 109.4 . .
H19 C10 H20 108.0 . .
O19 C11 C12 110.3(16) . .
O19 C11 H21 109.6 . .
C12 C11 H21 109.6 . .
O19 C11 H22 109.6 . .
C12 C11 H22 109.6 . .
H21 C11 H22 108.1 . .
O14 C12 C11 106.8(16) . .
O14 C12 H23 110.4 . .
C11 C12 H23 110.4 . .
O14 C12 H24 110.4 . .
C11 C12 H24 110.4 . .
H23 C12 H24 108.6 . .
O20 C13 C14 103(2) . .
O20 C13 H25 111.2 . .
C14 C13 H25 111.2 . .
O20 C13 H26 111.2 . .
C14 C13 H26 111.2 . .
H25 C13 H26 109.1 . .
O21 C14 C13 108(2) . .
O21 C14 H27 110.2 . .
C13 C14 H27 110.2 . .
O21 C14 H28 110.2 . .
C13 C14 H28 110.2 . .
H27 C14 H28 108.5 . .
O21 C15 C16 110.0(19) . .
O21 C15 H29 109.7 . .
C16 C15 H29 109.7 . .
O21 C15 H30 109.7 . .
C16 C15 H30 109.7 . .
H29 C15 H30 108.2 . .
O22 C16 C15 110.0(17) . .
O22 C16 H31 109.7 . .
C15 C16 H31 109.7 . .
O22 C16 H32 109.7 . .
C15 C16 H32 109.7 . .
H31 C16 H32 108.2 . .
C18 C17 O22 114(2) . .
C18 C17 H33 108.8 . .
O22 C17 H33 108.8 . .
C18 C17 H34 108.8 . .
O22 C17 H34 108.8 . .
H33 C17 H34 107.7 . .
C17 C18 O23 111(3) . .
C17 C18 H35 109.4 . .
O23 C18 H35 109.4 . .
C17 C18 H36 109.4 . .
O23 C18 H36 109.4 . .
H35 C18 H36 108.0 . .
O23 C19 C20 106(2) . .
O23 C19 H37 110.6 . .
C20 C19 H37 110.6 . .
O23 C19 H38 110.6 . .
C20 C19 H38 110.6 . .
H37 C19 H38 108.7 . .
O24 C20 C19 107(3) . .
O24 C20 H39 110.2 . .
C19 C20 H39 110.2 . .
O24 C20 H40 110.2 . .
C19 C20 H40 110.2 . .
H39 C20 H40 108.5 . .
O24 C21 C22 104(3) . .
O24 C21 H41 110.9 . .
C22 C21 H41 110.9 . .
O24 C21 H42 110.9 . .
C22 C21 H42 110.9 . .
H41 C21 H42 108.9 . .
O25 C22 C21 111(3) . .
O25 C22 H43 109.4 . .
C21 C22 H43 109.4 . .
O25 C22 H44 109.4 . .
C21 C22 H44 109.4 . .
H43 C22 H44 108.0 . .
O25 C23 C24 108(4) . .
O25 C23 H45 110.2 . .
C24 C23 H45 110.2 . .
O25 C23 H46 110.2 . .
C24 C23 H46 110.2 . .
H45 C23 H46 108.5 . .
O20 C24 C23 106(3) . .
O20 C24 H47 110.6 . .
C23 C24 H47 110.6 . .
O20 C24 H48 110.6 . .
C23 C24 H48 110.6 . .
H47 C24 H48 108.7 . .
O26 C25 H49 109.5 . .
O26 C25 H50 109.5 . .
H49 C25 H50 109.5 . .
O26 C25 H51 109.5 . .
H49 C25 H51 109.5 . .
H50 C25 H51 109.5 . .
O27 C26 H52 109.5 . .
O27 C26 H53 109.5 . .
H52 C26 H53 109.5 . .
O27 C26 H54 109.5 . .
H52 C26 H54 109.5 . .
H53 C26 H54 109.5 . .

loop_
_geom_bond_atom_site_label_1
_geom_bond_atom_site_label_2
_geom_bond_distance
_geom_bond_site_symmetry_2
Pt1 N3 1.916(19) .
Pt1 N4 1.968(15) .
Pt1 O1 2.001(11) .
Pt1 O2 2.012(12) .
Pt2 N1 1.875(19) .
Pt2 N5 1.990(16) .
Pt2 O4 1.995(12) .
Pt2 O1 2.043(13) .
Pt3 O1 1.977(11) .
Pt3 N2 1.981(18) .
Pt3 N6 1.991(19) .
Pt3 O6 2.008(14) .
K1 O11 2.632(13) 1_455
K1 O1 2.750(10) .
K1 O14 2.777(14) .
K1 O15 2.783(12) .
K1 O17 2.803(11) .
K1 O18 2.823(13) .
K1 O16 2.825(11) .
K1 O19 2.836(13) .
K2 O22 2.742(16) .
K2 O25 2.76(2) .
K2 O21 2.770(14) .
K2 O26 2.77(2) .
K2 O24 2.821(18) .
K2 O20 2.83(2) .
K2 O23 2.86(2) .
K2 O27 2.862(15) .
O2 N1 1.338(19) .
O3 N1 1.305(19) .
O4 N2 1.329(19) .
O5 N2 1.208(18) .
O6 N3 1.290(19) .
O7 N3 1.26(2) .
O8 N4 1.27(2) .
O9 N4 1.225(19) .
O10 N5 1.246(18) .
O11 N5 1.211(18) .
O12 N6 1.23(2) .
O13 N6 1.22(2) .
O14 C12 1.39(2) .
O14 C1 1.39(3) .
O15 C3 1.42(2) .
O15 C2 1.46(2) .
O16 C4 1.411(19) .
O16 C5 1.41(2) .
O17 C7 1.38(2) .
O17 C6 1.44(2) .
O18 C9 1.40(2) .
O18 C8 1.41(3) .
O19 C11 1.46(3) .
O19 C10 1.49(3) .
O20 C13 1.38(3) .
O20 C24 1.429(19) .
O21 C15 1.36(2) .
O21 C14 1.45(3) .
O22 C17 1.37(2) .
O22 C16 1.43(2) .
O23 C19 1.426(17) .
O23 C18 1.43(4) .
O24 C20 1.36(4) .
O24 C21 1.386(18) .
O25 C22 1.448(18) .
O25 C23 1.448(19) .
O26 C25 1.447(18) .
O27 C26 1.410(19) .
C1 C2 1.57(3) .
C1 H1 0.9900 .
C1 H2 0.9900 .
C2 H3 0.9900 .
C2 H4 0.9900 .
C3 C4 1.51(2) .
C3 H5 0.9900 .
C3 H6 0.9900 .
C4 H7 0.9900 .
C4 H8 0.9900 .
C5 C6 1.52(2) .
C5 H9 0.9900 .
C5 H10 0.9900 .
C6 H11 0.9900 .
C6 H12 0.9900 .
C7 C8 1.48(3) .
C7 H13 0.9900 .
C7 H14 0.9900 .
C8 H15 0.9900 .
C8 H16 0.9900 .
C9 C10 1.42(3) .
C9 H17 0.9900 .
C9 H18 0.9900 .
C10 H19 0.9900 .
C10 H20 0.9900 .
C11 C12 1.51(3) .
C11 H21 0.9900 .
C11 H22 0.9900 .
C12 H23 0.9900 .
C12 H24 0.9900 .
C13 C14 1.56(4) .
C13 H25 0.9900 .
C13 H26 0.9900 .
C14 H27 0.9900 .
C14 H28 0.9900 .
C15 C16 1.47(3) .
C15 H29 0.9900 .
C15 H30 0.9900 .
C16 H31 0.9900 .
C16 H32 0.9900 .
C17 C18 1.35(3) .
C17 H33 0.9900 .
C17 H34 0.9900 .
C18 H35 0.9900 .
C18 H36 0.9900 .
C19 C20 1.525(19) .
C19 H37 0.9900 .
C19 H38 0.9900 .
C20 H39 0.9900 .
C20 H40 0.9900 .
C21 C22 1.550(19) .
C21 H41 0.9900 .
C21 H42 0.9900 .
C22 H43 0.9900 .
C22 H44 0.9900 .
C23 C24 1.548(19) .
C23 H45 0.9900 .
C23 H46 0.9900 .
C24 H47 0.9900 .
C24 H48 0.9900 .
C25 H49 0.9800 .
C25 H50 0.9800 .
C25 H51 0.9800 .
C26 H52 0.9800 .
C26 H53 0.9800 .
C26 H54 0.9800 .

loop_
_geom_torsion_atom_site_label_1
_geom_torsion_atom_site_label_2
_geom_torsion_atom_site_label_3
_geom_torsion_atom_site_label_4
_geom_torsion
_geom_torsion_site_symmetry_1
Pt1 O2 N1 O3 -175.3(9) .
Pt1 O2 N1 Pt2 5.0(15) .
N5 Pt2 N1 O3 -21.7(14) .
O1 Pt2 N1 O3 156.2(14) .
N5 Pt2 N1 O2 157.9(12) .
O1 Pt2 N1 O2 -24.2(12) .
Pt2 O4 N2 O5 -178.2(13) .
Pt2 O4 N2 Pt3 -6.2(17) .
Pt3 O6 N3 O7 -175.3(11) .
Pt3 O6 N3 Pt1 -0.2(17) .
K1 O11 N5 O10 99.5(18) 1_655
K1 O11 N5 Pt2 -78.6(16) 1_655
C12 O14 C1 C2 177.0(16) .
K1 O14 C1 C2 -47(2) .
C3 O15 C2 C1 174.6(17) .
K1 O15 C2 C1 -54.2(19) .
O14 C1 C2 O15 69(2) .
C2 O15 C3 C4 169.9(16) .
K1 O15 C3 C4 42.5(19) .
C5 O16 C4 C3 -176.8(13) .
K1 O16 C4 C3 53.2(14) .
O15 C3 C4 O16 -63.1(19) .
C4 O16 C5 C6 176.7(12) .
K1 O16 C5 C6 -53.1(14) .
C7 O17 C6 C5 -178.0(16) .
K1 O17 C6 C5 -49.2(17) .
O16 C5 C6 O17 69.1(17) .
C6 O17 C7 C8 -179.2(17) .
K1 O17 C7 C8 52(2) .
C9 O18 C8 C7 175.8(19) .
K1 O18 C8 C7 44(2) .
O17 C7 C8 O18 -66(2) .
C8 O18 C9 C10 173.5(19) .
K1 O18 C9 C10 -55(2) .
O18 C9 C10 O19 63(2) .
C11 O19 C10 C9 -169.9(17) .
K1 O19 C10 C9 -39(2) .
C10 O19 C11 C12 179.1(15) .
K1 O19 C11 C12 47.4(16) .
C1 O14 C12 C11 -176.5(17) .
K1 O14 C12 C11 49.4(18) .
O19 C11 C12 O14 -64(2) .
C24 O20 C13 C14 -173(4) .
K2 O20 C13 C14 61(3) .
C15 O21 C14 C13 175.0(18) .
K2 O21 C14 C13 43(2) .
O20 C13 C14 O21 -68(3) .
C14 O21 C15 C16 173.0(18) .
K2 O21 C15 C16 -53(2) .
C17 O22 C16 C15 -177(2) .
K2 O22 C16 C15 -43(2) .
O21 C15 C16 O22 66(2) .
C16 O22 C17 C18 -174(3) .
K2 O22 C17 C18 52(3) .
O22 C17 C18 O23 -64(4) .
K2 C17 C18 O23 -30(2) .
C19 O23 C18 C17 179(3) .
K2 O23 C18 C17 41(3) .
C18 O23 C19 C20 177(3) .
K2 O23 C19 C20 -47(3) .
C21 O24 C20 C19 168(2) .
K2 O24 C20 C19 -57(3) .
O23 C19 C20 O24 68(3) .
C20 O24 C21 C22 178(2) .
K2 O24 C21 C22 44(3) .
C23 O25 C22 C21 163(3) .
K2 O25 C22 C21 53(3) .
O24 C21 C22 O25 -63(3) .
C22 O25 C23 C24 171(2) .
K2 O25 C23 C24 -70(3) .
C13 O20 C24 C23 -172(3) .
K2 O20 C24 C23 -43(5) .
O25 C23 C24 O20 84(5) .
